data_2017586
loop_
_publ_author_name
'Acosta, Lina M.'
'Palma, Alirio'
'Bahsas, Ali'
'Cobo, Justo'
'Glidewell, Christopher'

_publ_section_title
;
 Hydrogen-bonded dimers, chains and rings in six differently
 substituted 2-vinyltetrahydro-1,4-epoxy-1-benzazepines
;
_journal_coeditor_code SK3373
_journal_issue 4
_journal_name_full 'Acta Crystallographica Section C'
_journal_page_first o209
_journal_page_last o214
_journal_paper_doi 10.1107/S0108270110009017
_journal_volume 66
_journal_year 2010
_chemical_formula_moiety 'C15 H18 Cl N O'
_chemical_formula_sum 'C15 H18 Cl N O'
_chemical_formula_weight 263.75
_chemical_name_systematic
;
(2<i>SR</i>,4<i>RS</i>)-8-chloro-9-methyl-2-<i>exo</i>-(2-methylprop-1-enyl)-
2,3,4,5-tetrahydro-1<i>H</i>-1,4-epoxy-1-benzazepine
;
_space_group_IT_number 14
_symmetry_cell_setting monoclinic
_symmetry_space_group_name_Hall '-P 2yn'
_symmetry_space_group_name_H-M 'P 1 21/n 1'
_atom_sites_solution_hydrogens geom
_atom_sites_solution_primary direct
_atom_sites_solution_secondary difmap
_cell_angle_alpha 90.00
_cell_angle_beta 102.587(16)
_cell_angle_gamma 90.00
_cell_formula_units_Z 4
_cell_length_a 11.0631(7)
_cell_length_b 5.7212(5)
_cell_length_c 21.203(6)
_cell_measurement_reflns_used 3013
_cell_measurement_temperature 120(2)
_cell_measurement_theta_max 27.50
_cell_measurement_theta_min 3.14
_cell_volume 1309.8(4)
_computing_cell_refinement 'DIRAX/LSQ (Duisenberg <i>et al.</i>,  2000)'
_computing_data_collection 'COLLECT (Nonius, 1999)'
_computing_data_reduction 'EVALCCD (Duisenberg <i>et al.</i>,  2003)'
_computing_molecular_graphics 'PLATON (Spek, 2009)'
_computing_publication_material
;
SHELXL97 (Sheldrick, 2008) and PLATON (Spek, 2009)
;
_computing_structure_refinement 'SHELXL97 (Sheldrick, 2008)'
_computing_structure_solution 'SIR2004 (Burla <i>et al.</i>,  2005)'
_diffrn_ambient_temperature 120(2)
_diffrn_detector_area_resol_mean 9.091
_diffrn_measured_fraction_theta_full 0.999
_diffrn_measured_fraction_theta_max 0.999
_diffrn_measurement_device_type 'Bruker Nonius KappaCCD area-detector'
_diffrn_measurement_method '\f and \w'
_diffrn_radiation_monochromator graphite
_diffrn_radiation_source 'Bruker Nonius FR591 rotating anode'
_diffrn_radiation_type 'Mo K\a'
_diffrn_radiation_wavelength 0.71073
_diffrn_reflns_av_R_equivalents 0.1046
_diffrn_reflns_av_sigmaI/netI 0.0638
_diffrn_reflns_limit_h_max 13
_diffrn_reflns_limit_h_min -13
_diffrn_reflns_limit_k_max 6
_diffrn_reflns_limit_k_min -6
_diffrn_reflns_limit_l_max 25
_diffrn_reflns_limit_l_min -25
_diffrn_reflns_number 16325
_diffrn_reflns_theta_full 25.05
_diffrn_reflns_theta_max 25.05
_diffrn_reflns_theta_min 3.14
_diffrn_standards_decay_% 0
_diffrn_standards_interval_count 0
_diffrn_standards_interval_time 0
_diffrn_standards_number 0
_exptl_absorpt_coefficient_mu 0.279
_exptl_absorpt_correction_T_max 0.967
_exptl_absorpt_correction_T_min 0.869
_exptl_absorpt_correction_type multi-scan
_exptl_absorpt_process_details '(SADABS; Sheldrick, 2003)'
_exptl_crystal_colour colourless
_exptl_crystal_density_diffrn 1.338
_exptl_crystal_density_method 'not measured'
_exptl_crystal_description prism
_exptl_crystal_F_000 560
_exptl_crystal_size_max 0.40
_exptl_crystal_size_mid 0.19
_exptl_crystal_size_min 0.12
_refine_diff_density_max 0.427
_refine_diff_density_min -0.393
_refine_ls_extinction_method none
_refine_ls_goodness_of_fit_ref 1.106
_refine_ls_hydrogen_treatment constr
_refine_ls_matrix_type full
_refine_ls_number_parameters 166
_refine_ls_number_reflns 2306
_refine_ls_number_restraints 0
_refine_ls_restrained_S_all 1.106
_refine_ls_R_factor_all 0.1011
_refine_ls_R_factor_gt 0.0677
_refine_ls_shift/su_max 0.001
_refine_ls_shift/su_mean 0.000
_refine_ls_structure_factor_coef Fsqd
_refine_ls_weighting_details 'w = 1/[\s^2^(Fo^2^)+(0.0562P)^2^+1.9086P] where P=(Fo^2^+2Fc^2^)/3'
_refine_ls_weighting_scheme calc
_refine_ls_wR_factor_gt 0.1383
_refine_ls_wR_factor_ref 0.1548
_reflns_number_gt 1661
_reflns_number_total 2306
_reflns_threshold_expression I>2\s(I)
_cod_data_source_file sk3373.cif
_cod_data_source_block III
_cod_original_sg_symbol_H-M 'P 21/n'
_cod_database_code 2017586
_cod_database_fobs_code 2017586

loop_
_symmetry_equiv_pos_as_xyz
'x, y, z'
'-x+1/2, y+1/2, -z+1/2'
'-x, -y, -z'
'x-1/2, -y-1/2, z-1/2'

loop_
_atom_site_type_symbol
_atom_site_label
_atom_site_fract_x
_atom_site_fract_y
_atom_site_fract_z
_atom_site_U_iso_or_equiv
_atom_site_adp_type
_atom_site_calc_flag
_atom_site_refinement_flags
_atom_site_occupancy
_atom_site_disorder_assembly
_atom_site_disorder_group
Cl Cl8 1.00257(9) 0.68005(19) 0.25837(5) 0.0350(3) Uani d . 1 . .
O O14 0.7434(2) 0.6716(4) 0.49115(11) 0.0227(6) Uani d . 1 . .
N N1 0.7273(2) 0.7165(5) 0.42340(13) 0.0196(7) Uani d . 1 . .
C C2 0.6038(3) 0.6127(6) 0.39709(17) 0.0193(8) Uani d . 1 . .
H H2 0.5947 0.5727 0.3504 0.023 Uiso calc R 1 . .
C C3 0.6066(3) 0.3878(6) 0.43802(18) 0.0249(9) Uani d . 1 . .
H H3A 0.5288 0.3698 0.4534 0.030 Uiso calc R 1 . .
H H3B 0.6189 0.2476 0.4128 0.030 Uiso calc R 1 . .
C C4 0.7161(3) 0.4250(6) 0.49432(18) 0.0243(9) Uani d . 1 . .
H H4 0.6940 0.3848 0.5363 0.029 Uiso calc R 1 . .
C C5 0.8310(3) 0.2957(6) 0.48660(18) 0.0262(9) Uani d . 1 . .
H H5A 0.8951 0.3069 0.5271 0.031 Uiso calc R 1 . .
H H5B 0.8111 0.1285 0.4780 0.031 Uiso calc R 1 . .
C C5a 0.8797(3) 0.3974(6) 0.43209(17) 0.0198(8) Uani d . 1 . .
C C6 0.9766(3) 0.2972(6) 0.40988(18) 0.0250(8) Uani d . 1 . .
H H6 1.0169 0.1634 0.4313 0.030 Uiso calc R 1 . .
C C7 1.0152(3) 0.3863(6) 0.35810(18) 0.0269(9) Uani d . 1 . .
H H7 1.0830 0.3179 0.3441 0.032 Uiso calc R 1 . .
C C8 0.9545(3) 0.5773(7) 0.32623(18) 0.0252(9) Uani d . 1 . .
C C9 0.8578(3) 0.6884(6) 0.34598(16) 0.0203(8) Uani d . 1 . .
C C9a 0.8237(3) 0.5961(6) 0.39995(17) 0.0186(8) Uani d . 1 . .
C C21 0.5061(3) 0.7815(6) 0.40570(17) 0.0196(8) Uani d . 1 . .
H H21 0.5234 0.8745 0.4437 0.024 Uiso calc R 1 . .
C C22 0.3978(3) 0.8148(6) 0.36585(17) 0.0198(8) Uani d . 1 . .
C C23 0.3536(4) 0.6824(7) 0.30516(19) 0.0341(10) Uani d . 1 . .
H H23A 0.4235 0.6011 0.2934 0.051 Uiso calc R 1 . .
H H23B 0.3166 0.7907 0.2705 0.051 Uiso calc R 1 . .
H H23C 0.2913 0.5680 0.3114 0.051 Uiso calc R 1 . .
C C24 0.3078(3) 0.9934(6) 0.37990(19) 0.0265(9) Uani d . 1 . .
H H24A 0.3393 1.0603 0.4229 0.040 Uiso calc R 1 . .
H H24B 0.2276 0.9187 0.3786 0.040 Uiso calc R 1 . .
H H24C 0.2977 1.1178 0.3474 0.040 Uiso calc R 1 . .
C C91 0.7918(3) 0.8926(6) 0.31029(18) 0.0239(8) Uani d . 1 . .
H H91A 0.8521 0.9976 0.2974 0.036 Uiso calc R 1 . .
H H91B 0.7470 0.9768 0.3383 0.036 Uiso calc R 1 . .
H H91C 0.7330 0.8374 0.2717 0.036 Uiso calc R 1 . .

loop_
_atom_site_aniso_label
_atom_site_aniso_U_11
_atom_site_aniso_U_22
_atom_site_aniso_U_33
_atom_site_aniso_U_12
_atom_site_aniso_U_13
_atom_site_aniso_U_23
Cl8 0.0258(5) 0.0425(6) 0.0397(6) -0.0035(5) 0.0136(4) 0.0059(5)
O14 0.0279(13) 0.0155(12) 0.0234(13) -0.0016(10) 0.0030(10) -0.0020(10)
N1 0.0191(15) 0.0155(14) 0.0238(16) -0.0009(12) 0.0038(12) -0.0001(12)
C2 0.0169(17) 0.0147(17) 0.025(2) -0.0026(14) 0.0027(14) -0.0038(14)
C3 0.0209(19) 0.0137(18) 0.041(2) -0.0017(14) 0.0092(16) -0.0022(16)
C4 0.032(2) 0.0124(17) 0.030(2) -0.0016(16) 0.0091(16) 0.0060(15)
C5 0.0257(19) 0.0176(18) 0.032(2) -0.0002(16) -0.0017(16) 0.0024(17)
C5a 0.0176(17) 0.0139(17) 0.0248(19) -0.0021(14) -0.0023(14) -0.0020(15)
C6 0.0212(19) 0.0172(18) 0.034(2) 0.0045(15) -0.0005(16) 0.0010(17)
C7 0.0113(17) 0.029(2) 0.038(2) 0.0015(15) 0.0006(16) -0.0019(18)
C8 0.0149(17) 0.026(2) 0.034(2) -0.0037(15) 0.0035(15) -0.0023(17)
C9 0.0159(17) 0.0213(18) 0.0224(19) -0.0051(15) 0.0015(14) -0.0024(16)
C9a 0.0134(17) 0.0141(17) 0.0259(19) -0.0007(13) -0.0014(14) -0.0058(15)
C21 0.0239(19) 0.0103(16) 0.026(2) -0.0009(14) 0.0095(15) -0.0018(14)
C22 0.0206(18) 0.0134(16) 0.0269(19) -0.0038(15) 0.0085(14) 0.0007(15)
C23 0.027(2) 0.034(2) 0.039(2) 0.0059(19) 0.0013(17) -0.005(2)
C24 0.024(2) 0.0175(18) 0.039(2) 0.0037(16) 0.0091(17) 0.0022(17)
C91 0.0235(19) 0.0196(18) 0.029(2) -0.0007(15) 0.0066(16) 0.0011(16)

loop_
_atom_type_symbol
_atom_type_description
_atom_type_scat_dispersion_real
_atom_type_scat_dispersion_imag
_atom_type_scat_source
C C 0.0033 0.0016 'International Tables Vol C Tables 4.2.6.8 and 6.1.1.4'
H H 0.0000 0.0000 'International Tables Vol C Tables 4.2.6.8 and 6.1.1.4'
Cl Cl 0.1484 0.1585 'International Tables Vol C Tables 4.2.6.8 and 6.1.1.4'
N N 0.0061 0.0033 'International Tables Vol C Tables 4.2.6.8 and 6.1.1.4'
O O 0.0106 0.0060 'International Tables Vol C Tables 4.2.6.8 and 6.1.1.4'

loop_
_geom_angle_atom_site_label_1
_geom_angle_atom_site_label_2
_geom_angle_atom_site_label_3
_geom_angle_site_symmetry_1
_geom_angle_site_symmetry_3
_geom_angle
_geom_angle_publ_flag
N1 O14 C4 . . 103.9(2) ?
O14 N1 C9a . . 108.7(2) ?
O14 N1 C2 . . 102.1(2) ?
C9a N1 C2 . . 111.6(3) ?
N1 C2 C21 . . 109.1(3) ?
N1 C2 C3 . . 102.6(3) ?
C21 C2 C3 . . 113.3(3) ?
N1 C2 H2 . . 110.5 ?
C21 C2 H2 . . 110.5 ?
C3 C2 H2 . . 110.5 ?
C4 C3 C2 . . 103.8(3) ?
C4 C3 H3A . . 111.0 ?
C2 C3 H3A . . 111.0 ?
C4 C3 H3B . . 111.0 ?
C2 C3 H3B . . 111.0 ?
H3A C3 H3B . . 109.0 ?
O14 C4 C5 . . 106.5(3) ?
O14 C4 C3 . . 103.8(3) ?
C5 C4 C3 . . 113.1(3) ?
O14 C4 H4 . . 111.1 ?
C5 C4 H4 . . 111.1 ?
C3 C4 H4 . . 111.1 ?
C5a C5 C4 . . 110.3(3) ?
C5a C5 H5A . . 109.6 ?
C4 C5 H5A . . 109.6 ?
C5a C5 H5B . . 109.6 ?
C4 C5 H5B . . 109.6 ?
H5A C5 H5B . . 108.1 ?
C6 C5a C9a . . 117.6(3) ?
C6 C5a C5 . . 122.5(3) ?
C9a C5a C5 . . 119.8(3) ?
C7 C6 C5a . . 121.4(3) ?
C7 C6 H6 . . 119.3 ?
C5a C6 H6 . . 119.3 ?
C6 C7 C8 . . 119.2(3) ?
C6 C7 H7 . . 120.4 ?
C8 C7 H7 . . 120.4 ?
C7 C8 C9 . . 122.7(4) ?
C7 C8 Cl8 . . 117.9(3) ?
C9 C8 Cl8 . . 119.3(3) ?
C8 C9 C9a . . 116.2(3) ?
C8 C9 C91 . . 122.0(3) ?
C9a C9 C91 . . 121.7(3) ?
C9 C9a C5a . . 122.8(3) ?
C9 C9a N1 . . 117.2(3) ?
C5a C9a N1 . . 120.1(3) ?
C22 C21 C2 . . 126.6(3) ?
C22 C21 H21 . . 116.7 ?
C2 C21 H21 . . 116.7 ?
C21 C22 C23 . . 124.3(3) ?
C21 C22 C24 . . 121.3(3) ?
C23 C22 C24 . . 114.3(3) ?
C22 C23 H23A . . 109.5 ?
C22 C23 H23B . . 109.5 ?
H23A C23 H23B . . 109.5 ?
C22 C23 H23C . . 109.5 ?
H23A C23 H23C . . 109.5 ?
H23B C23 H23C . . 109.5 ?
C22 C24 H24A . . 109.5 ?
C22 C24 H24B . . 109.5 ?
H24A C24 H24B . . 109.5 ?
C22 C24 H24C . . 109.5 ?
H24A C24 H24C . . 109.5 ?
H24B C24 H24C . . 109.5 ?
C9 C91 H91A . . 109.5 ?
C9 C91 H91B . . 109.5 ?
H91A C91 H91B . . 109.5 ?
C9 C91 H91C . . 109.5 ?
H91A C91 H91C . . 109.5 ?
H91B C91 H91C . . 109.5 ?

loop_
_geom_bond_atom_site_label_1
_geom_bond_atom_site_label_2
_geom_bond_site_symmetry_2
_geom_bond_distance
_geom_bond_publ_flag
Cl8 C8 . 1.741(4) ?
O14 N1 . 1.432(4) ?
O14 C4 . 1.448(4) ?
N1 C9a . 1.446(4) ?
N1 C2 . 1.482(4) ?
C2 C21 . 1.491(5) ?
C2 C3 . 1.548(5) ?
C2 H2 . 1.0000 ?
C3 C4 . 1.519(5) ?
C3 H3A . 0.9900 ?
C3 H3B . 0.9900 ?
C4 C5 . 1.510(5) ?
C4 H4 . 1.0000 ?
C5 C5a . 1.495(5) ?
C5 H5A . 0.9900 ?
C5 H5B . 0.9900 ?
C5a C6 . 1.386(5) ?
C5a C9a . 1.399(5) ?
C6 C7 . 1.361(5) ?
C6 H6 . 0.9500 ?
C7 C8 . 1.380(5) ?
C7 H7 . 0.9500 ?
C8 C9 . 1.385(5) ?
C9 C9a . 1.385(5) ?
C9 C91 . 1.493(5) ?
C21 C22 . 1.320(5) ?
C21 H21 . 0.9500 ?
C22 C23 . 1.481(5) ?
C22 C24 . 1.501(5) ?
C23 H23A . 0.9800 ?
C23 H23B . 0.9800 ?
C23 H23C . 0.9800 ?
C24 H24A . 0.9800 ?
C24 H24B . 0.9800 ?
C24 H24C . 0.9800 ?
C91 H91A . 0.9800 ?
C91 H91B . 0.9800 ?
C91 H91C . 0.9800 ?

loop_
_geom_hbond_atom_site_label_D
_geom_hbond_atom_site_label_H
_geom_hbond_atom_site_label_A
_geom_hbond_site_symmetry_A
_geom_hbond_distance_DH
_geom_hbond_distance_HA
_geom_hbond_distance_DA
_geom_hbond_angle_DHA
_geom_hbond_publ_flag
C5 H5A Cg1 3_776 0.99 2.79 3.730(4) 158 no

loop_
_geom_torsion_atom_site_label_1
_geom_torsion_atom_site_label_2
_geom_torsion_atom_site_label_3
_geom_torsion_atom_site_label_4
_geom_torsion_site_symmetry_1
_geom_torsion_site_symmetry_2
_geom_torsion_site_symmetry_3
_geom_torsion_site_symmetry_4
_geom_torsion
_geom_torsion_publ_flag
C4 O14 N1 C9a . . . . -67.8(3) ?
C4 O14 N1 C2 . . . . 50.2(3) ?
O14 N1 C2 C21 . . . . 81.3(3) ?
C9a N1 C2 C21 . . . . -162.9(3) ?
O14 N1 C2 C3 . . . . -39.2(3) ?
C9a N1 C2 C3 . . . . 76.7(3) ?
N1 C2 C3 C4 . . . . 14.9(3) ?
C21 C2 C3 C4 . . . . -102.6(3) ?
N1 O14 C4 C5 . . . . 79.8(3) ?
N1 O14 C4 C3 . . . . -39.8(3) ?
C2 C3 C4 O14 . . . . 14.2(4) ?
C2 C3 C4 C5 . . . . -100.7(3) ?
O14 C4 C5 C5a . . . . -45.8(4) ?
C3 C4 C5 C5a . . . . 67.6(4) ?
C4 C5 C5a C6 . . . . -173.0(3) ?
C4 C5 C5a C9a . . . . 4.5(4) ?
C9a C5a C6 C7 . . . . -0.9(5) ?
C5 C5a C6 C7 . . . . 176.7(3) ?
C5a C6 C7 C8 . . . . -1.5(5) ?
C6 C7 C8 C9 . . . . 2.2(5) ?
C6 C7 C8 Cl8 . . . . -177.6(3) ?
C7 C8 C9 C9a . . . . -0.4(5) ?
Cl8 C8 C9 C9a . . . . 179.4(2) ?
C7 C8 C9 C91 . . . . -179.0(3) ?
Cl8 C8 C9 C91 . . . . 0.9(5) ?
C8 C9 C9a C5a . . . . -2.1(5) ?
C91 C9 C9a C5a . . . . 176.4(3) ?
C8 C9 C9a N1 . . . . 176.9(3) ?
C91 C9 C9a N1 . . . . -4.5(5) ?
C6 C5a C9a C9 . . . . 2.8(5) ?
C5 C5a C9a C9 . . . . -174.8(3) ?
C6 C5a C9a N1 . . . . -176.2(3) ?
C5 C5a C9a N1 . . . . 6.1(5) ?
O14 N1 C9a C9 . . . . -153.5(3) ?
C2 N1 C9a C9 . . . . 94.7(3) ?
O14 N1 C9a C5a . . . . 25.6(4) ?
C2 N1 C9a C5a . . . . -86.2(4) ?
N1 C2 C21 C22 . . . . 144.9(3) ?
C3 C2 C21 C22 . . . . -101.5(4) ?
C2 C21 C22 C23 . . . . 1.5(6) ?
C2 C21 C22 C24 . . . . -179.3(3) ?
